data_4028216
loop_
_publ_author_name
'Hilan Z. Kaplan'
'Victor L. Rendina'
'Jason S. Kingsbury'

_publ_section_title
;
 Diastereoselective Synthesis of Complex cis-Hexahydroindanes by Reductive
 Alkylation
;
_journal_name_full 'Journal of Organic Chemistry'
_journal_page_first 4620
_journal_page_last 4626
_journal_paper_doi 10.1021/jo400670y
_journal_volume 78
_journal_year 2013
_chemical_formula_moiety 'C18 H24 O2'
_chemical_formula_sum 'C18 H24 O2'
_chemical_formula_weight 272.37
_chemical_name_systematic
; 
 ? 
;
_space_group_IT_number 2
_symmetry_cell_setting triclinic
_symmetry_space_group_name_Hall '-P 1'
_symmetry_space_group_name_H-M 'P -1'
_atom_sites_solution_hydrogens difmap
_atom_sites_solution_primary direct
_atom_sites_solution_secondary difmap
_audit_creation_method SHELXL-97
_cell_angle_alpha 87.925(2)
_cell_angle_beta 77.109(2)
_cell_angle_gamma 80.284(2)
_cell_formula_units_Z 2
_cell_length_a 8.1744(14)
_cell_length_b 8.2642(14)
_cell_length_c 11.2317(19)
_cell_measurement_reflns_used 4865
_cell_measurement_temperature 100(2)
_cell_measurement_theta_max 28.30
_cell_measurement_theta_min 2.50
_cell_volume 729.0(2)
_computing_cell_refinement 'Bruker SAINT'
_computing_data_collection 'Bruker SMART'
_computing_data_reduction 'Bruker SAINT'
_computing_molecular_graphics 'Bruker SHELXTL'
_computing_publication_material 'Bruker SHELXTL'
_computing_structure_refinement 'SHELXL-97 (Sheldrick, 2008)'
_computing_structure_solution 'SHELXS-97 (Sheldrick, 2008)'
_diffrn_ambient_temperature 100(2)
_diffrn_measured_fraction_theta_full 0.994
_diffrn_measured_fraction_theta_max 0.994
_diffrn_measurement_device_type 'Bruker SMART APEX CCD'
_diffrn_measurement_method '0.3 deg wide \w exposures'
_diffrn_radiation_monochromator graphite
_diffrn_radiation_source 'normal-focus sealed tube'
_diffrn_radiation_type MoK\a
_diffrn_radiation_wavelength 0.71073
_diffrn_reflns_av_R_equivalents 0.0233
_diffrn_reflns_av_sigmaI/netI 0.0287
_diffrn_reflns_limit_h_max 10
_diffrn_reflns_limit_h_min -10
_diffrn_reflns_limit_k_max 10
_diffrn_reflns_limit_k_min -10
_diffrn_reflns_limit_l_max 14
_diffrn_reflns_limit_l_min -14
_diffrn_reflns_number 8363
_diffrn_reflns_theta_full 27.00
_diffrn_reflns_theta_max 27.00
_diffrn_reflns_theta_min 2.50
_exptl_absorpt_coefficient_mu 0.079
_exptl_absorpt_correction_T_max 0.9937
_exptl_absorpt_correction_T_min 0.9875
_exptl_absorpt_correction_type multi-scan
_exptl_absorpt_process_details SADABS
_exptl_crystal_colour colorless
_exptl_crystal_density_diffrn 1.241
_exptl_crystal_density_method none
_exptl_crystal_description block
_exptl_crystal_F_000 296
_exptl_crystal_size_max 0.16
_exptl_crystal_size_mid 0.12
_exptl_crystal_size_min 0.08
_refine_diff_density_max 0.408
_refine_diff_density_min -0.178
_refine_diff_density_rms 0.050
_refine_ls_extinction_coef na
_refine_ls_extinction_method none
_refine_ls_goodness_of_fit_ref 1.030
_refine_ls_hydrogen_treatment refxyz
_refine_ls_matrix_type full
_refine_ls_number_parameters 241
_refine_ls_number_reflns 3168
_refine_ls_number_restraints 24
_refine_ls_restrained_S_all 1.027
_refine_ls_R_factor_all 0.0538
_refine_ls_R_factor_gt 0.0459
_refine_ls_shift/su_max 0.000
_refine_ls_shift/su_mean 0.000
_refine_ls_structure_factor_coef Fsqd
_refine_ls_weighting_details 'calc w=1/[\s^2^(Fo^2^)+(0.0639P)^2^+0.2848P] where P=(Fo^2^+2Fc^2^)/3'
_refine_ls_weighting_scheme calc
_refine_ls_wR_factor_gt 0.1143
_refine_ls_wR_factor_ref 0.1199
_reflns_number_gt 2735
_reflns_number_total 3168
_reflns_threshold_expression >2sigma(I)
_cod_data_source_file jo400670y_si_002.cif
_cod_data_source_block C18H24O2
_cod_database_code 4028216

loop_
_symmetry_equiv_pos_as_xyz
'x, y, z'
'-x, -y, -z'

loop_
_atom_site_label
_atom_site_type_symbol
_atom_site_fract_x
_atom_site_fract_y
_atom_site_fract_z
_atom_site_U_iso_or_equiv
_atom_site_adp_type
_atom_site_occupancy
_atom_site_symmetry_multiplicity
_atom_site_calc_flag
_atom_site_refinement_flags
O1 O 0.77783(12) 0.93448(11) 0.82567(9) 0.0198(2) Uani 1 1 d .
O2 O 0.74710(13) 0.20917(12) 0.66833(9) 0.0206(2) Uani 1 1 d D
H2O H 0.774(2) 0.1233(19) 0.7104(15) 0.031 Uiso 1 1 d D
C1 C 0.82316(16) 0.78675(16) 0.81436(12) 0.0149(3) Uani 1 1 d .
C2 C 0.90841(16) 0.70611(15) 0.69110(12) 0.0131(3) Uani 1 1 d .
C3 C 0.82516(16) 0.55403(15) 0.67616(12) 0.0135(3) Uani 1 1 d D
H3 H 0.8999 0.4880 0.6057 0.016 Uiso 1 1 calc RD
C4 C 0.64692(18) 0.60323(17) 0.64714(14) 0.0185(3) Uani 1 1 d D
H4A H 0.585(2) 0.7039(18) 0.6930(14) 0.022 Uiso 1 1 d D
H4B H 0.655(2) 0.626(2) 0.5593(13) 0.022 Uiso 1 1 d D
C5 C 0.55050(19) 0.45911(18) 0.68899(16) 0.0256(3) Uani 1 1 d D
H5A H 0.527(2) 0.406(2) 0.6188(14) 0.031 Uiso 1 1 d D
H5B H 0.4402(19) 0.497(2) 0.7473(15) 0.031 Uiso 1 1 d D
C6 C 0.66501(17) 0.33757(16) 0.75280(13) 0.0183(3) Uani 1 1 d D
H6 H 0.601(2) 0.2877(19) 0.8307(13) 0.022 Uiso 1 1 d D
C7 C 0.79312(16) 0.43658(15) 0.78678(12) 0.0150(3) Uani 1 1 d .
C8 C 0.70135(18) 0.53761(16) 0.90150(13) 0.0184(3) Uani 1 1 d D
H8A H 0.5862(18) 0.5899(19) 0.8912(15) 0.022 Uiso 1 1 d D
H8B H 0.690(2) 0.4635(19) 0.9723(13) 0.022 Uiso 1 1 d D
C9 C 0.79638(19) 0.67457(17) 0.92351(13) 0.0190(3) Uani 1 1 d D
H9A H 0.9089(18) 0.625(2) 0.9386(15) 0.023 Uiso 1 1 d D
H9B H 0.738(2) 0.7403(19) 0.9956(13) 0.023 Uiso 1 1 d D
C10 C 0.88918(18) 0.82829(16) 0.58783(12) 0.0172(3) Uani 1 1 d D
H10A H 0.7681 0.8631 0.5890 0.026 Uiso 1 1 calc RD
H10B H 0.9468 0.7759 0.5093 0.026 Uiso 1 1 calc RD
H10C H 0.9403 0.9242 0.5989 0.026 Uiso 1 1 calc RD
C11 C 1.10236(17) 0.65250(16) 0.68716(12) 0.0151(3) Uani 1 1 d D
H11A H 1.119(2) 0.5598(17) 0.7436(13) 0.018 Uiso 1 1 d D
H11B H 1.156(2) 0.6137(19) 0.6031(12) 0.018 Uiso 1 1 d D
C12 C 1.19316(16) 0.78612(16) 0.71696(12) 0.0155(3) Uani 1 1 d .
C13 C 1.20480(18) 0.80997(17) 0.83652(13) 0.0200(3) Uani 1 1 d D
H13 H 1.156(2) 0.7382(19) 0.8990(14) 0.024 Uiso 1 1 d D
C14 C 1.28862(19) 0.93028(19) 0.86601(14) 0.0236(3) Uani 1 1 d D
H14 H 1.294(2) 0.945(2) 0.9490(13) 0.028 Uiso 1 1 d D
C15 C 1.36258(18) 1.02966(17) 0.77477(14) 0.0220(3) Uani 1 1 d D
H15 H 1.420(2) 1.1102(19) 0.7945(15) 0.026 Uiso 1 1 d D
C16 C 1.35208(18) 1.00771(17) 0.65538(14) 0.0203(3) Uani 1 1 d D
H16 H 1.406(2) 1.0752(19) 0.5913(14) 0.024 Uiso 1 1 d D
C17 C 1.26888(17) 0.88613(16) 0.62638(13) 0.0175(3) Uani 1 1 d D
H17 H 1.266(2) 0.871(2) 0.5424(12) 0.021 Uiso 1 1 d D
C18 C 0.94790(18) 0.31846(16) 0.81005(13) 0.0180(3) Uani 1 1 d D
H18A H 0.914(2) 0.2258(19) 0.8623(14) 0.027 Uiso 1 1 d D
H18B H 1.019(2) 0.271(2) 0.7338(13) 0.027 Uiso 1 1 d D
H18C H 1.017(2) 0.371(2) 0.8554(15) 0.027 Uiso 1 1 d D

loop_
_atom_site_aniso_label
_atom_site_aniso_U_11
_atom_site_aniso_U_22
_atom_site_aniso_U_33
_atom_site_aniso_U_23
_atom_site_aniso_U_13
_atom_site_aniso_U_12
O1 0.0236(5) 0.0121(5) 0.0230(5) -0.0037(4) -0.0043(4) -0.0016(4)
O2 0.0272(6) 0.0120(5) 0.0236(5) -0.0018(4) -0.0078(4) -0.0028(4)
C1 0.0127(6) 0.0147(6) 0.0184(7) -0.0022(5) -0.0041(5) -0.0037(5)
C2 0.0141(6) 0.0110(6) 0.0146(6) -0.0006(5) -0.0040(5) -0.0025(5)
C3 0.0144(6) 0.0103(6) 0.0165(6) -0.0012(5) -0.0048(5) -0.0023(5)
C4 0.0171(7) 0.0151(6) 0.0258(8) 0.0004(5) -0.0097(5) -0.0029(5)
C5 0.0187(7) 0.0172(7) 0.0451(10) -0.0004(6) -0.0142(7) -0.0051(6)
C6 0.0176(7) 0.0122(6) 0.0254(7) -0.0018(5) -0.0034(6) -0.0045(5)
C7 0.0158(6) 0.0109(6) 0.0184(7) -0.0001(5) -0.0032(5) -0.0035(5)
C8 0.0201(7) 0.0147(6) 0.0194(7) 0.0008(5) -0.0008(5) -0.0045(5)
C9 0.0244(7) 0.0159(6) 0.0160(7) -0.0027(5) -0.0016(5) -0.0047(6)
C10 0.0208(7) 0.0136(6) 0.0171(7) 0.0014(5) -0.0045(5) -0.0028(5)
C11 0.0145(6) 0.0127(6) 0.0181(7) -0.0008(5) -0.0034(5) -0.0023(5)
C12 0.0115(6) 0.0138(6) 0.0211(7) -0.0012(5) -0.0041(5) -0.0011(5)
C13 0.0188(7) 0.0213(7) 0.0208(7) 0.0022(6) -0.0039(5) -0.0071(6)
C14 0.0244(8) 0.0273(8) 0.0216(7) -0.0053(6) -0.0079(6) -0.0062(6)
C15 0.0182(7) 0.0180(7) 0.0318(8) -0.0060(6) -0.0061(6) -0.0063(5)
C16 0.0163(7) 0.0168(7) 0.0270(8) 0.0021(6) -0.0018(6) -0.0049(5)
C17 0.0155(7) 0.0173(6) 0.0194(7) -0.0016(5) -0.0032(5) -0.0024(5)
C18 0.0195(7) 0.0139(6) 0.0211(7) 0.0037(5) -0.0060(6) -0.0026(5)

loop_
_atom_type_symbol
_atom_type_description
_atom_type_scat_dispersion_real
_atom_type_scat_dispersion_imag
_atom_type_scat_source
C C 0.0033 0.0016 'International Tables Vol C Tables 4.2.6.8 and 6.1.1.4'
H H 0.0000 0.0000 'International Tables Vol C Tables 4.2.6.8 and 6.1.1.4'
O O 0.0106 0.0060 'International Tables Vol C Tables 4.2.6.8 and 6.1.1.4'

loop_
_geom_angle_atom_site_label_1
_geom_angle_atom_site_label_2
_geom_angle_atom_site_label_3
_geom_angle
C6 O2 H2O 107.2(12)
O1 C1 C9 120.77(12)
O1 C1 C2 122.32(12)
C9 C1 C2 116.91(11)
C1 C2 C10 110.23(10)
C1 C2 C3 109.06(10)
C10 C2 C3 110.20(10)
C1 C2 C11 108.52(10)
C10 C2 C11 108.43(11)
C3 C2 C11 110.38(10)
C4 C3 C7 103.29(10)
C4 C3 C2 112.28(10)
C7 C3 C2 117.80(10)
C4 C3 H3 107.7
C7 C3 H3 107.7
C2 C3 H3 107.7
C5 C4 C3 106.45(11)
C5 C4 H4A 109.5(10)
C3 C4 H4A 110.3(10)
C5 C4 H4B 111.3(10)
C3 C4 H4B 111.7(10)
H4A C4 H4B 107.5(13)
C6 C5 C4 106.44(11)
C6 C5 H5A 110.2(11)
C4 C5 H5A 111.0(11)
C6 C5 H5B 109.6(10)
C4 C5 H5B 111.0(10)
H5A C5 H5B 108.5(15)
O2 C6 C5 107.39(12)
O2 C6 C7 112.10(11)
C5 C6 C7 105.65(11)
O2 C6 H6 109.0(9)
C5 C6 H6 113.7(9)
C7 C6 H6 109.0(9)
C18 C7 C8 111.08(11)
C18 C7 C6 109.52(11)
C8 C7 C6 107.62(11)
C18 C7 C3 116.53(11)
C8 C7 C3 109.17(10)
C6 C7 C3 102.26(10)
C9 C8 C7 112.21(11)
C9 C8 H8A 107.8(9)
C7 C8 H8A 108.9(9)
C9 C8 H8B 109.7(10)
C7 C8 H8B 108.7(10)
H8A C8 H8B 109.6(13)
C1 C9 C8 111.23(11)
C1 C9 H9A 108.7(10)
C8 C9 H9A 109.0(10)
C1 C9 H9B 108.8(10)
C8 C9 H9B 112.8(10)
H9A C9 H9B 106.1(13)
C2 C10 H10A 109.5
C2 C10 H10B 109.5
H10A C10 H10B 109.5
C2 C10 H10C 109.5
H10A C10 H10C 109.5
H10B C10 H10C 109.5
C12 C11 C2 115.41(10)
C12 C11 H11A 108.3(9)
C2 C11 H11A 110.1(9)
C12 C11 H11B 108.4(9)
C2 C11 H11B 106.3(9)
H11A C11 H11B 108.2(13)
C17 C12 C13 118.21(12)
C17 C12 C11 121.40(12)
C13 C12 C11 120.38(12)
C14 C13 C12 121.51(13)
C14 C13 H13 120.1(10)
C12 C13 H13 118.4(10)
C15 C14 C13 119.59(14)
C15 C14 H14 120.8(11)
C13 C14 H14 119.6(11)
C16 C15 C14 119.67(13)
C16 C15 H15 120.7(11)
C14 C15 H15 119.7(10)
C15 C16 C17 120.43(13)
C15 C16 H16 119.8(10)
C17 C16 H16 119.7(10)
C16 C17 C12 120.59(13)
C16 C17 H17 119.1(10)
C12 C17 H17 120.3(10)
C7 C18 H18A 111.4(10)
C7 C18 H18B 110.9(10)
H18A C18 H18B 106.7(14)
C7 C18 H18C 112.8(10)
H18A C18 H18C 104.5(14)
H18B C18 H18C 110.3(14)

loop_
_geom_bond_atom_site_label_1
_geom_bond_atom_site_label_2
_geom_bond_distance
O1 C1 1.2172(16)
O2 C6 1.4229(16)
O2 H2O 0.863(14)
C1 C9 1.5089(19)
C1 C2 1.5251(18)
C2 C10 1.5273(17)
C2 C3 1.5575(17)
C2 C11 1.5635(18)
C3 C4 1.5481(18)
C3 C7 1.5517(17)
C3 H3 1.0000
C4 C5 1.540(2)
C4 H4A 0.993(13)
C4 H4B 0.989(13)
C5 C6 1.526(2)
C5 H5A 0.986(14)
C5 H5B 0.998(14)
C6 C7 1.5499(18)
C6 H6 1.026(13)
C7 C18 1.5279(18)
C7 C8 1.5347(18)
C8 C9 1.5325(19)
C8 H8A 0.997(13)
C8 H8B 0.984(13)
C9 H9A 0.991(14)
C9 H9B 0.974(13)
C10 H10A 0.9800
C10 H10B 0.9800
C10 H10C 0.9800
C11 C12 1.5154(17)
C11 H11A 0.988(13)
C11 H11B 0.987(13)
C12 C17 1.3900(19)
C12 C13 1.391(2)
C13 C14 1.387(2)
C13 H13 0.964(13)
C14 C15 1.386(2)
C14 H14 0.954(14)
C15 C16 1.383(2)
C15 H15 0.936(14)
C16 C17 1.3897(19)
C16 H16 0.966(13)
C17 H17 0.962(13)
C18 H18A 0.987(14)
C18 H18B 0.973(14)
C18 H18C 0.996(14)

loop_
_geom_hbond_atom_site_label_D
_geom_hbond_atom_site_label_H
_geom_hbond_atom_site_label_A
_geom_hbond_distance_DH
_geom_hbond_distance_HA
_geom_hbond_distance_DA
_geom_hbond_angle_DHA
_geom_hbond_site_symmetry_A
O2 H2O O1 0.863(14) 1.992(15) 2.8381(14) 166.5(18) 1_545

loop_
_geom_torsion_atom_site_label_1
_geom_torsion_atom_site_label_2
_geom_torsion_atom_site_label_3
_geom_torsion_atom_site_label_4
_geom_torsion
O1 C1 C2 C10 -12.95(17)
C9 C1 C2 C10 166.93(11)
O1 C1 C2 C3 -134.05(13)
C9 C1 C2 C3 45.83(15)
O1 C1 C2 C11 105.67(14)
C9 C1 C2 C11 -74.46(14)
C1 C2 C3 C4 75.16(13)
C10 C2 C3 C4 -45.96(14)
C11 C2 C3 C4 -165.70(11)
C1 C2 C3 C7 -44.63(14)
C10 C2 C3 C7 -165.75(11)
C11 C2 C3 C7 74.51(14)
C7 C3 C4 C5 -28.08(14)
C2 C3 C4 C5 -156.01(12)
C3 C4 C5 C6 5.65(16)
C4 C5 C6 O2 -100.63(13)
C4 C5 C6 C7 19.18(16)
O2 C6 C7 C18 -43.90(15)
C5 C6 C7 C18 -160.56(12)
O2 C6 C7 C8 -164.77(11)
C5 C6 C7 C8 78.58(14)
O2 C6 C7 C3 80.30(12)
C5 C6 C7 C3 -36.36(14)
C4 C3 C7 C18 158.59(11)
C2 C3 C7 C18 -77.01(15)
C4 C3 C7 C8 -74.60(12)
C2 C3 C7 C8 49.80(15)
C4 C3 C7 C6 39.20(12)
C2 C3 C7 C6 163.60(11)
C18 C7 C8 C9 75.93(14)
C6 C7 C8 C9 -164.19(11)
C3 C7 C8 C9 -53.93(15)
O1 C1 C9 C8 126.41(13)
C2 C1 C9 C8 -53.46(16)
C7 C8 C9 C1 56.63(15)
C1 C2 C11 C12 -53.00(14)
C10 C2 C11 C12 66.74(14)
C3 C2 C11 C12 -172.46(11)
C2 C11 C12 C17 -89.94(15)
C2 C11 C12 C13 91.02(15)
C17 C12 C13 C14 0.3(2)
C11 C12 C13 C14 179.36(13)
C12 C13 C14 C15 0.1(2)
C13 C14 C15 C16 0.0(2)
C14 C15 C16 C17 -0.4(2)
C15 C16 C17 C12 0.8(2)
C13 C12 C17 C16 -0.7(2)
C11 C12 C17 C16 -179.79(12)
